data_4519200
loop_
_publ_author_name
'Chen, Da'
'Niu, Guangda'
'Hao, Shiqiang'
'Fan, Liubing'
'Zhao, Jing'
'Wolverton, Christopher'
'Xia, Mengling'
'Liu, Quanlin'

_publ_section_title
;
 Decreasing Structural Dimensionality of Double Perovskites for Phase
 Stabilization toward Efficient X-ray Detection.
;
_journal_issue 51
_journal_name_full 'ACS applied materials &amp; interfaces'
_journal_page_first 61447
_journal_page_last 61453
_journal_paper_doi 10.1021/acsami.1c20234
_journal_volume 13
_journal_year 2021
_chemical_formula_moiety 'Ag Br8 In, 4(C8 H12 N)'
_chemical_formula_sum 'C32 H48 Ag Br8 In N4'
_chemical_formula_weight 1350.71
_space_group_crystal_system triclinic
_space_group_IT_number 2
_space_group_name_Hall '-P 1'
_space_group_name_H-M_alt 'P -1'
_atom_sites_solution_hydrogens geom
_atom_sites_solution_primary direct
_atom_sites_solution_secondary difmap
_audit_creation_date 2021-09-26
_audit_creation_method
;
Olex2 1.2
(compiled 2018.05.29 svn.r3508 for OlexSys, GUI svn.r5506)
;
_cell_angle_alpha 107.0021(9)
_cell_angle_beta 100.9385(8)
_cell_angle_gamma 90.5325(7)
_cell_formula_units_Z 2
_cell_length_a 11.34511(10)
_cell_length_b 11.51794(11)
_cell_length_c 17.21017(17)
_cell_measurement_reflns_used 29760
_cell_measurement_temperature 99.99(10)
_cell_measurement_theta_max 73.7290
_cell_measurement_theta_min 4.1170
_cell_volume 2106.50(4)
_computing_molecular_graphics 'Olex2 (Dolomanov et al., 2009)'
_computing_publication_material 'Olex2 (Dolomanov et al., 2009)'
_computing_structure_refinement 'ShelXH-1997 (Sheldrick, 2008)'
_computing_structure_solution 'SHELXS-97 (Sheldrick, 1990)'
_diffrn_ambient_temperature 99.99(10)
_diffrn_measured_fraction_theta_full 0.968
_diffrn_measured_fraction_theta_max 0.968
_diffrn_measurement_device_type 'four-circle diffractometer'
_diffrn_radiation_monochromator graphite
_diffrn_radiation_type CuK\a
_diffrn_radiation_wavelength 1.54184
_diffrn_reflns_av_R_equivalents 0.0551
_diffrn_reflns_av_unetI/netI 0.0252
_diffrn_reflns_limit_h_max 14
_diffrn_reflns_limit_h_min -14
_diffrn_reflns_limit_k_max 14
_diffrn_reflns_limit_k_min -14
_diffrn_reflns_limit_l_max 21
_diffrn_reflns_limit_l_min -21
_diffrn_reflns_number 48648
_diffrn_reflns_theta_full 73.86
_diffrn_reflns_theta_max 73.86
_diffrn_reflns_theta_min 2.74
_diffrn_source 'fine-focus sealed tube'
_exptl_absorpt_coefficient_mu 17.204
_exptl_crystal_density_diffrn 2.130
_exptl_crystal_density_method 'not measured'
_exptl_crystal_description layered
_exptl_crystal_F_000 1288
_refine_diff_density_max 1.897
_refine_diff_density_min -1.299
_refine_diff_density_rms 0.183
_refine_ls_extinction_method none
_refine_ls_goodness_of_fit_ref 1.056
_refine_ls_hydrogen_treatment constr
_refine_ls_matrix_type full
_refine_ls_number_parameters 419
_refine_ls_number_reflns 8258
_refine_ls_number_restraints 0
_refine_ls_restrained_S_all 1.056
_refine_ls_R_factor_all 0.0346
_refine_ls_R_factor_gt 0.0334
_refine_ls_shift/su_max 0.003
_refine_ls_shift/su_mean 0.000
_refine_ls_structure_factor_coef Fsqd
_refine_ls_weighting_details 'calc w=1/[\s^2^(Fo^2^)+(0.0713P)^2^+0.5829P] where P=(Fo^2^+2Fc^2^)/3'
_refine_ls_weighting_scheme calc
_refine_ls_wR_factor_gt 0.0975
_refine_ls_wR_factor_ref 0.0987
_reflns_number_gt 7621
_reflns_number_total 8258
_reflns_threshold_expression >2sigma(I)
_cod_data_source_file am1c20234_si_003.cif
_cod_data_source_block 20200911_cd1080
_cod_original_cell_volume 2106.50(3)
_cod_database_code 4519200
_olex2_refinement_description
;
1. Fixed Uiso
 At 1.2 times of:
  All C(H) groups, All C(H,H) groups, All N(H,H,H) groups
2.a Secondary CH2 refined with riding coordinates:
 C9(H9A,H9B), C10(H10A,H10B), C17(H17A,H17B), C18(H18A,H18B), C1(H1D,H1E),
 C2(H2D,H2E), C25(H25A,H25B), C26(H26A,H26B)
2.b Aromatic/amide H refined with riding coordinates:
 C12(H12), C13(H13), C14(H14), C15(H15), C16(H16), C20(H20), C21(H21),
 C22(H22), C23(H23), C24(H24), C4(H4), C5(H5), C6(H6), C7(H7), C8(H8), C28(H28),
  C29(H29), C30(H30), C31(H31), C32(H32)
2.c Idealised Me refined as rotating group:
 N2(H2A,H2B,H2C), N3(H3A,H3B,H3C), N1(H1A,H1B,H1C), N4(H4A,H4B,H4C)
;
_olex2_submission_special_instructions 'No special instructions were received'

loop_
_space_group_symop_id
_space_group_symop_operation_xyz
1 'x, y, z'
2 '-x, -y, -z'

loop_
_atom_site_label
_atom_site_type_symbol
_atom_site_fract_x
_atom_site_fract_y
_atom_site_fract_z
_atom_site_U_iso_or_equiv
_atom_site_adp_type
_atom_site_occupancy
_atom_site_calc_flag
_atom_site_disorder_assembly
_atom_site_disorder_group
_atom_site_refinement_flags_posn
In1 In 0.755602(12) 0.751847(11) 0.500488(7) 0.01416(8) Uani 1 d . . .
Ag Ag 0.257104(16) 0.749694(13) 0.502632(9) 0.02240(8) Uani 1 d . . .
Br1 Br 0.79132(2) 0.52016(2) 0.494927(16) 0.01686(9) Uani 1 d . . .
Br2 Br 0.98485(2) 0.78845(3) 0.495822(16) 0.01827(9) Uani 1 d . . .
Br3 Br 0.70281(3) 0.69296(3) 0.332421(17) 0.01726(9) Uani 1 d . . .
Br4 Br 0.52526(2) 0.71109(2) 0.502706(16) 0.01739(9) Uani 1 d . . .
Br5 Br 0.71738(2) 0.98389(2) 0.509856(16) 0.01794(9) Uani 1 d . . .
Br6 Br 0.81085(3) 0.81210(3) 0.669230(17) 0.01720(9) Uani 1 d . . .
Br7 Br 0.22442(3) 0.67986(3) 0.340915(18) 0.01891(9) Uani 1 d . . .
Br8 Br 0.28647(3) 0.82252(3) 0.663924(17) 0.01849(9) Uani 1 d . . .
N2 N 0.6215(2) 0.5617(2) 0.64097(14) 0.0190(5) Uani 1 d . . .
H2A H 0.6046 0.5573 0.5875 0.023 Uiso 1 calc . . GR
H2B H 0.6507 0.4925 0.6466 0.023 Uiso 1 calc . . GR
H2C H 0.6758 0.6233 0.6684 0.023 Uiso 1 calc . . GR
C9 C 0.5098(2) 0.5819(3) 0.67521(17) 0.0215(6) Uani 1 d . . .
H9A H 0.4463 0.5224 0.6398 0.026 Uiso 1 calc . . R
H9B H 0.4840 0.6622 0.6761 0.026 Uiso 1 calc . . R
C10 C 0.5312(3) 0.5709(2) 0.76252(15) 0.0245(5) Uani 1 d . . .
H10A H 0.4561 0.5806 0.7821 0.029 Uiso 1 calc . . R
H10B H 0.5555 0.4898 0.7608 0.029 Uiso 1 calc . . R
C11 C 0.6259(2) 0.6631(2) 0.82352(15) 0.0215(5) Uani 1 d . . .
C12 C 0.6054(3) 0.7867(2) 0.84570(15) 0.0255(5) Uani 1 d . . .
H12 H 0.5326 0.8122 0.8235 0.031 Uiso 1 calc . . R
C13 C 0.6927(3) 0.8716(2) 0.90060(15) 0.0289(6) Uani 1 d . . .
H13 H 0.6778 0.9536 0.9154 0.035 Uiso 1 calc . . R
C14 C 0.8024(3) 0.8352(2) 0.93384(16) 0.0300(6) Uani 1 d . . .
H14 H 0.8611 0.8926 0.9702 0.036 Uiso 1 calc . . R
C15 C 0.8235(3) 0.7126(3) 0.91233(17) 0.0309(6) Uani 1 d . . .
H15 H 0.8963 0.6873 0.9347 0.037 Uiso 1 calc . . R
C16 C 0.7355(3) 0.6277(2) 0.85723(16) 0.0284(6) Uani 1 d . . .
H16 H 0.7504 0.5457 0.8427 0.034 Uiso 1 calc . . R
N3 N 0.9502(2) 0.3659(2) 0.35865(14) 0.0189(5) Uani 1 d . . .
H3A H 0.8836 0.3181 0.3332 0.023 Uiso 1 calc . . GR
H3B H 0.9483 0.3984 0.4121 0.023 Uiso 1 calc . . GR
H3C H 1.0142 0.3222 0.3539 0.023 Uiso 1 calc . . GR
C17 C 0.9578(3) 0.4647(3) 0.31989(18) 0.0219(6) Uani 1 d . . .
H17A H 1.0242 0.5230 0.3522 0.026 Uiso 1 calc . . R
H17B H 0.8842 0.5069 0.3197 0.026 Uiso 1 calc . . R
C18 C 0.9765(2) 0.4134(2) 0.23141(15) 0.0243(5) Uani 1 d . . .
H18A H 0.9882 0.4802 0.2094 0.029 Uiso 1 calc . . R
H18B H 1.0492 0.3696 0.2319 0.029 Uiso 1 calc . . R
C19 C 0.8720(2) 0.3286(2) 0.17462(15) 0.0231(5) Uani 1 d . . .
C20 C 0.8781(3) 0.2031(3) 0.15527(16) 0.0267(6) Uani 1 d . . .
H20 H 0.9483 0.1714 0.1756 0.032 Uiso 1 calc . . R
C21 C 0.7813(3) 0.1248(2) 0.10625(16) 0.0320(6) Uani 1 d . . .
H21 H 0.7865 0.0411 0.0943 0.038 Uiso 1 calc . . R
C22 C 0.6766(3) 0.1711(3) 0.07487(16) 0.0338(7) Uani 1 d . . .
H22 H 0.6114 0.1188 0.0419 0.041 Uiso 1 calc . . R
C23 C 0.6699(3) 0.2955(3) 0.09306(17) 0.0340(7) Uani 1 d . . .
H23 H 0.6002 0.3269 0.0716 0.041 Uiso 1 calc . . R
C24 C 0.7664(3) 0.3741(3) 0.14323(16) 0.0295(6) Uani 1 d . . .
H24 H 0.7603 0.4577 0.1559 0.035 Uiso 1 calc . . R
N1 N 1.1176(2) 1.0493(2) 0.63446(14) 0.0217(5) Uani 1 d . . .
H1A H 1.0794 1.0333 0.5819 0.026 Uiso 1 calc . . GR
H1B H 1.1478 0.9818 0.6427 0.026 Uiso 1 calc . . GR
H1C H 1.1771 1.1062 0.6454 0.026 Uiso 1 calc . . GR
C1 C 1.0316(3) 1.0935(3) 0.69024(17) 0.0244(6) Uani 1 d . . .
H1D H 0.9630 1.0349 0.6754 0.029 Uiso 1 calc . . R
H1E H 1.0027 1.1701 0.6844 0.029 Uiso 1 calc . . R
C2 C 1.0949(3) 1.1105(3) 0.77867(17) 0.0313(6) Uani 1 d . . .
H2D H 1.1733 1.1526 0.7887 0.038 Uiso 1 calc . . R
H2E H 1.1070 1.0315 0.7871 0.038 Uiso 1 calc . . R
C3 C 1.0229(2) 1.1828(2) 0.83968(15) 0.0246(5) Uani 1 d . . .
C4 C 1.0263(3) 1.3081(3) 0.85796(17) 0.0369(7) Uani 1 d . . .
H4 H 1.0767 1.3469 0.8351 0.044 Uiso 1 calc . . R
C5 C 0.9566(3) 1.3766(3) 0.90938(19) 0.0498(9) Uani 1 d . . .
H5 H 0.9596 1.4607 0.9205 0.060 Uiso 1 calc . . R
C6 C 0.8825(3) 1.3204(4) 0.94435(18) 0.0484(9) Uani 1 d . . .
H6 H 0.8351 1.3661 0.9789 0.058 Uiso 1 calc . . R
C7 C 0.8794(3) 1.1966(4) 0.92769(19) 0.0466(9) Uani 1 d . . .
H7 H 0.8304 1.1587 0.9520 0.056 Uiso 1 calc . . R
C8 C 0.9483(3) 1.1267(3) 0.87505(16) 0.0345(6) Uani 1 d . . .
H8 H 0.9443 1.0425 0.8636 0.041 Uiso 1 calc . . R
N4 N 0.4654(2) 0.8668(2) 0.35941(14) 0.0201(5) Uani 1 d . . .
H4A H 0.5147 0.8153 0.3349 0.024 Uiso 1 calc . . GR
H4B H 0.3955 0.8270 0.3545 0.024 Uiso 1 calc . . GR
H4C H 0.4983 0.8994 0.4129 0.024 Uiso 1 calc . . GR
C25 C 0.4449(3) 0.9646(3) 0.31931(18) 0.0235(6) Uani 1 d . . .
H25A H 0.5217 1.0035 0.3205 0.028 Uiso 1 calc . . R
H25B H 0.3989 1.0257 0.3501 0.028 Uiso 1 calc . . R
C26 C 0.3774(3) 0.9141(2) 0.22993(16) 0.0274(6) Uani 1 d . . .
H26A H 0.3038 0.8696 0.2288 0.033 Uiso 1 calc . . R
H26B H 0.3552 0.9813 0.2082 0.033 Uiso 1 calc . . R
C27 C 0.4501(2) 0.8302(2) 0.17404(15) 0.0233(5) Uani 1 d . . .
C28 C 0.5398(3) 0.8769(2) 0.14450(15) 0.0288(6) Uani 1 d . . .
H28 H 0.5547 0.9607 0.1579 0.035 Uiso 1 calc . . R
C29 C 0.6074(3) 0.7989(3) 0.09485(17) 0.0347(6) Uani 1 d . . .
H29 H 0.6663 0.8310 0.0745 0.042 Uiso 1 calc . . R
C30 C 0.5877(3) 0.6738(3) 0.07557(16) 0.0355(7) Uani 1 d . . .
H30 H 0.6340 0.6221 0.0432 0.043 Uiso 1 calc . . R
C31 C 0.4987(3) 0.6267(3) 0.10482(16) 0.0333(6) Uani 1 d . . .
H31 H 0.4850 0.5428 0.0921 0.040 Uiso 1 calc . . R
C32 C 0.4293(3) 0.7047(3) 0.15339(17) 0.0277(6) Uani 1 d . . .
H32 H 0.3686 0.6724 0.1721 0.033 Uiso 1 calc . . R

loop_
_atom_site_aniso_label
_atom_site_aniso_U_11
_atom_site_aniso_U_22
_atom_site_aniso_U_33
_atom_site_aniso_U_23
_atom_site_aniso_U_13
_atom_site_aniso_U_12
In1 0.01228(12) 0.01375(13) 0.01739(12) 0.00574(9) 0.00353(8) 0.00202(9)
Ag 0.02178(14) 0.02415(16) 0.02201(14) 0.00661(11) 0.00660(10) 0.00308(11)
Br1 0.01703(15) 0.01434(15) 0.02026(14) 0.00576(11) 0.00531(11) 0.00298(11)
Br2 0.01279(15) 0.02123(16) 0.02280(15) 0.00957(11) 0.00374(11) 0.00148(11)
Br3 0.01658(15) 0.01829(16) 0.01691(14) 0.00507(11) 0.00358(10) 0.00279(11)
Br4 0.01317(14) 0.02022(16) 0.02060(15) 0.00859(11) 0.00385(11) 0.00210(11)
Br5 0.01959(16) 0.01440(15) 0.02160(14) 0.00628(11) 0.00695(11) 0.00306(11)
Br6 0.01662(15) 0.01781(15) 0.01697(14) 0.00482(11) 0.00344(11) 0.00230(11)
Br7 0.01678(15) 0.01823(16) 0.02252(15) 0.00728(12) 0.00401(11) 0.00171(12)
Br8 0.01624(15) 0.01796(16) 0.02209(15) 0.00682(11) 0.00452(11) 0.00136(11)
N2 0.0212(12) 0.0162(11) 0.0211(10) 0.0072(8) 0.0052(9) 0.0018(9)
C9 0.0140(12) 0.0252(14) 0.0235(13) 0.0052(10) 0.0026(10) 0.0018(11)
C10 0.0261(14) 0.0254(13) 0.0221(12) 0.0053(10) 0.0077(11) -0.0015(11)
C11 0.0205(13) 0.0269(13) 0.0190(11) 0.0082(10) 0.0069(10) -0.0023(11)
C12 0.0264(14) 0.0267(13) 0.0250(12) 0.0094(10) 0.0066(10) 0.0044(11)
C13 0.0383(16) 0.0247(13) 0.0234(12) 0.0067(10) 0.0062(11) 0.0026(12)
C14 0.0299(15) 0.0331(14) 0.0222(12) 0.0047(10) 0.0000(11) -0.0067(12)
C15 0.0235(15) 0.0362(15) 0.0319(14) 0.0105(12) 0.0022(12) 0.0052(12)
C16 0.0290(15) 0.0277(13) 0.0290(13) 0.0090(11) 0.0064(11) 0.0061(12)
N3 0.0174(11) 0.0209(11) 0.0200(10) 0.0071(9) 0.0061(8) 0.0033(9)
C17 0.0193(14) 0.0195(14) 0.0281(14) 0.0111(11) 0.0015(11) 0.0018(11)
C18 0.0224(13) 0.0258(13) 0.0285(13) 0.0134(11) 0.0058(10) -0.0001(11)
C19 0.0217(14) 0.0297(13) 0.0205(12) 0.0101(10) 0.0069(10) 0.0015(11)
C20 0.0308(16) 0.0278(14) 0.0223(12) 0.0086(10) 0.0054(11) 0.0046(12)
C21 0.0420(17) 0.0304(14) 0.0228(12) 0.0060(11) 0.0077(12) 0.0006(13)
C22 0.0307(16) 0.0454(17) 0.0200(12) 0.0024(11) 0.0044(11) -0.0070(14)
C23 0.0237(15) 0.0523(18) 0.0262(14) 0.0128(13) 0.0035(12) 0.0085(14)
C24 0.0275(15) 0.0352(14) 0.0280(13) 0.0123(11) 0.0063(11) 0.0076(12)
N1 0.0230(12) 0.0191(11) 0.0248(11) 0.0084(9) 0.0062(9) 0.0002(9)
C1 0.0237(14) 0.0273(14) 0.0235(13) 0.0081(11) 0.0074(11) 0.0023(12)
C2 0.0312(16) 0.0405(17) 0.0263(14) 0.0144(12) 0.0084(12) 0.0123(13)
C3 0.0245(13) 0.0301(13) 0.0196(11) 0.0096(10) 0.0024(10) 0.0040(11)
C4 0.051(2) 0.0335(15) 0.0290(14) 0.0135(12) 0.0076(13) 0.0063(14)
C5 0.072(3) 0.0439(18) 0.0314(15) 0.0083(13) 0.0083(16) 0.0266(18)
C6 0.0406(19) 0.074(2) 0.0239(14) 0.0058(15) 0.0049(13) 0.0258(18)
C7 0.0277(17) 0.084(3) 0.0274(15) 0.0163(16) 0.0050(13) -0.0072(17)
C8 0.0333(16) 0.0416(16) 0.0268(13) 0.0101(12) 0.0025(12) -0.0068(13)
N4 0.0195(11) 0.0222(11) 0.0205(10) 0.0083(9) 0.0055(9) 0.0051(9)
C25 0.0267(15) 0.0201(14) 0.0281(14) 0.0115(12) 0.0092(12) 0.0024(12)
C26 0.0267(14) 0.0314(14) 0.0292(13) 0.0156(11) 0.0071(11) 0.0112(12)
C27 0.0219(13) 0.0279(13) 0.0200(11) 0.0087(10) 0.0018(10) 0.0062(11)
C28 0.0303(15) 0.0295(13) 0.0248(12) 0.0080(10) 0.0017(11) -0.0026(12)
C29 0.0276(15) 0.0493(18) 0.0252(13) 0.0080(12) 0.0058(11) -0.0013(14)
C30 0.0339(16) 0.0448(17) 0.0214(12) 0.0010(11) 0.0036(11) 0.0096(14)
C31 0.0390(17) 0.0296(14) 0.0278(13) 0.0072(11) 0.0005(12) 0.0044(12)
C32 0.0277(15) 0.0290(14) 0.0265(13) 0.0114(11) 0.0009(11) -0.0007(12)

loop_
_atom_type_symbol
_atom_type_description
_atom_type_scat_dispersion_real
_atom_type_scat_dispersion_imag
_atom_type_scat_source
C C 0.0181 0.0091 'International Tables Vol C Tables 4.2.6.8 and 6.1.1.4'
H H 0.0000 0.0000 'International Tables Vol C Tables 4.2.6.8 and 6.1.1.4'
Ag Ag 0.1306 4.2820 'International Tables Vol C Tables 4.2.6.8 and 6.1.1.4'
Br Br -0.6763 1.2805 'International Tables Vol C Tables 4.2.6.8 and 6.1.1.4'
In In 0.0822 5.0449 'International Tables Vol C Tables 4.2.6.8 and 6.1.1.4'
N N 0.0311 0.0180 'International Tables Vol C Tables 4.2.6.8 and 6.1.1.4'

loop_
_geom_angle_atom_site_label_1
_geom_angle_atom_site_label_2
_geom_angle_atom_site_label_3
_geom_angle
_geom_angle_site_symmetry_1
_geom_angle_site_symmetry_3
_geom_angle_publ_flag
Br1 In1 Br3 91.832(9) . . ?
Br1 In1 Br6 88.347(9) . . ?
Br2 In1 Br1 89.983(9) . . ?
Br2 In1 Br3 88.676(9) . . ?
Br2 In1 Br4 178.870(8) . . ?
Br2 In1 Br5 90.972(9) . . ?
Br2 In1 Br6 90.754(9) . . ?
Br3 In1 Br6 179.402(8) . . ?
Br4 In1 Br1 89.250(9) . . ?
Br4 In1 Br3 90.519(9) . . ?
Br4 In1 Br5 89.814(9) . . ?
Br4 In1 Br6 90.054(9) . . ?
Br5 In1 Br1 178.392(8) . . ?
Br5 In1 Br3 89.483(9) . . ?
Br5 In1 Br6 90.347(9) . . ?
Br7 Ag Br4 86.489(9) . . ?
Br8 Ag Br4 94.429(9) . . ?
Br8 Ag Br7 178.858(9) . . ?
In1 Br4 Ag 161.263(11) . . ?
H2A N2 H2B 109.5 . . ?
H2A N2 H2C 109.5 . . ?
H2B N2 H2C 109.5 . . ?
C9 N2 H2A 109.5 . . ?
C9 N2 H2B 109.5 . . ?
C9 N2 H2C 109.5 . . ?
N2 C9 H9A 109.5 . . ?
N2 C9 H9B 109.5 . . ?
N2 C9 C10 110.8(2) . . ?
H9A C9 H9B 108.1 . . ?
C10 C9 H9A 109.5 . . ?
C10 C9 H9B 109.5 . . ?
C9 C10 H10A 108.8 . . ?
C9 C10 H10B 108.8 . . ?
H10A C10 H10B 107.7 . . ?
C11 C10 C9 113.6(2) . . ?
C11 C10 H10A 108.8 . . ?
C11 C10 H10B 108.8 . . ?
C12 C11 C10 120.3(2) . . ?
C16 C11 C10 121.1(2) . . ?
C16 C11 C12 118.6(2) . . ?
C11 C12 H12 119.8 . . ?
C13 C12 C11 120.4(2) . . ?
C13 C12 H12 119.8 . . ?
C12 C13 H13 119.7 . . ?
C12 C13 C14 120.6(2) . . ?
C14 C13 H13 119.7 . . ?
C13 C14 H14 120.3 . . ?
C15 C14 C13 119.4(3) . . ?
C15 C14 H14 120.3 . . ?
C14 C15 H15 120.1 . . ?
C14 C15 C16 119.8(3) . . ?
C16 C15 H15 120.1 . . ?
C11 C16 C15 121.2(2) . . ?
C11 C16 H16 119.4 . . ?
C15 C16 H16 119.4 . . ?
H3A N3 H3B 109.5 . . ?
H3A N3 H3C 109.5 . . ?
H3B N3 H3C 109.5 . . ?
C17 N3 H3A 109.5 . . ?
C17 N3 H3B 109.5 . . ?
C17 N3 H3C 109.5 . . ?
N3 C17 H17A 109.5 . . ?
N3 C17 H17B 109.5 . . ?
N3 C17 C18 110.8(2) . . ?
H17A C17 H17B 108.1 . . ?
C18 C17 H17A 109.5 . . ?
C18 C17 H17B 109.5 . . ?
C17 C18 H18A 109.0 . . ?
C17 C18 H18B 109.0 . . ?
H18A C18 H18B 107.8 . . ?
C19 C18 C17 113.0(2) . . ?
C19 C18 H18A 109.0 . . ?
C19 C18 H18B 109.0 . . ?
C20 C19 C18 120.5(2) . . ?
C20 C19 C24 118.5(3) . . ?
C24 C19 C18 121.0(2) . . ?
C19 C20 H20 119.5 . . ?
C21 C20 C19 121.0(3) . . ?
C21 C20 H20 119.5 . . ?
C20 C21 H21 120.0 . . ?
C20 C21 C22 120.0(3) . . ?
C22 C21 H21 120.0 . . ?
C21 C22 H22 120.3 . . ?
C23 C22 C21 119.5(3) . . ?
C23 C22 H22 120.3 . . ?
C22 C23 H23 119.8 . . ?
C22 C23 C24 120.5(3) . . ?
C24 C23 H23 119.8 . . ?
C19 C24 H24 119.7 . . ?
C23 C24 C19 120.5(3) . . ?
C23 C24 H24 119.7 . . ?
H1A N1 H1B 109.5 . . ?
H1A N1 H1C 109.5 . . ?
H1B N1 H1C 109.5 . . ?
C1 N1 H1A 109.5 . . ?
C1 N1 H1B 109.5 . . ?
C1 N1 H1C 109.5 . . ?
N1 C1 H1D 109.9 . . ?
N1 C1 H1E 109.9 . . ?
N1 C1 C2 108.9(2) . . ?
H1D C1 H1E 108.3 . . ?
C2 C1 H1D 109.9 . . ?
C2 C1 H1E 109.9 . . ?
C1 C2 H2D 109.4 . . ?
C1 C2 H2E 109.4 . . ?
C1 C2 C3 111.4(2) . . ?
H2D C2 H2E 108.0 . . ?
C3 C2 H2D 109.4 . . ?
C3 C2 H2E 109.4 . . ?
C4 C3 C2 119.6(3) . . ?
C4 C3 C8 118.5(3) . . ?
C8 C3 C2 121.8(2) . . ?
C3 C4 H4 119.3 . . ?
C5 C4 C3 121.3(3) . . ?
C5 C4 H4 119.3 . . ?
C4 C5 H5 120.0 . . ?
C6 C5 C4 120.0(3) . . ?
C6 C5 H5 120.0 . . ?
C5 C6 H6 120.3 . . ?
C7 C6 C5 119.3(3) . . ?
C7 C6 H6 120.3 . . ?
C6 C7 H7 119.5 . . ?
C6 C7 C8 121.1(3) . . ?
C8 C7 H7 119.5 . . ?
C3 C8 C7 119.7(3) . . ?
C3 C8 H8 120.1 . . ?
C7 C8 H8 120.1 . . ?
H4A N4 H4B 109.5 . . ?
H4A N4 H4C 109.5 . . ?
H4B N4 H4C 109.5 . . ?
C25 N4 H4A 109.5 . . ?
C25 N4 H4B 109.5 . . ?
C25 N4 H4C 109.5 . . ?
N4 C25 H25A 109.4 . . ?
N4 C25 H25B 109.4 . . ?
N4 C25 C26 111.1(2) . . ?
H25A C25 H25B 108.0 . . ?
C26 C25 H25A 109.4 . . ?
C26 C25 H25B 109.4 . . ?
C25 C26 H26A 108.9 . . ?
C25 C26 H26B 108.9 . . ?
H26A C26 H26B 107.8 . . ?
C27 C26 C25 113.2(2) . . ?
C27 C26 H26A 108.9 . . ?
C27 C26 H26B 108.9 . . ?
C28 C27 C26 121.0(2) . . ?
C28 C27 C32 118.9(2) . . ?
C32 C27 C26 120.1(2) . . ?
C27 C28 H28 119.8 . . ?
C27 C28 C29 120.3(3) . . ?
C29 C28 H28 119.8 . . ?
C28 C29 H29 119.8 . . ?
C30 C29 C28 120.5(3) . . ?
C30 C29 H29 119.8 . . ?
C29 C30 H30 120.2 . . ?
C31 C30 C29 119.5(3) . . ?
C31 C30 H30 120.2 . . ?
C30 C31 H31 120.0 . . ?
C30 C31 C32 120.1(3) . . ?
C32 C31 H31 120.0 . . ?
C27 C32 C31 120.6(3) . . ?
C27 C32 H32 119.7 . . ?
C31 C32 H32 119.7 . . ?

loop_
_geom_bond_atom_site_label_1
_geom_bond_atom_site_label_2
_geom_bond_distance
_geom_bond_site_symmetry_2
_geom_bond_publ_flag
In1 Br1 2.6795(3) . ?
In1 Br2 2.6509(3) . ?
In1 Br3 2.7153(3) . ?
In1 Br4 2.6601(3) . ?
In1 Br5 2.6746(3) . ?
In1 Br6 2.7259(3) . ?
Ag Br4 3.0785(3) . ?
Ag Br7 2.6123(3) . ?
Ag Br8 2.6081(3) . ?
N2 H2A 0.8900 . ?
N2 H2B 0.8900 . ?
N2 H2C 0.8900 . ?
N2 C9 1.488(3) . ?
C9 H9A 0.9700 . ?
C9 H9B 0.9700 . ?
C9 C10 1.519(4) . ?
C10 H10A 0.9700 . ?
C10 H10B 0.9700 . ?
C10 C11 1.511(4) . ?
C11 C12 1.396(3) . ?
C11 C16 1.387(4) . ?
C12 H12 0.9300 . ?
C12 C13 1.384(4) . ?
C13 H13 0.9300 . ?
C13 C14 1.389(4) . ?
C14 H14 0.9300 . ?
C14 C15 1.387(4) . ?
C15 H15 0.9300 . ?
C15 C16 1.390(4) . ?
C16 H16 0.9300 . ?
N3 H3A 0.8900 . ?
N3 H3B 0.8900 . ?
N3 H3C 0.8900 . ?
N3 C17 1.487(3) . ?
C17 H17A 0.9700 . ?
C17 H17B 0.9700 . ?
C17 C18 1.521(4) . ?
C18 H18A 0.9700 . ?
C18 H18B 0.9700 . ?
C18 C19 1.515(4) . ?
C19 C20 1.390(4) . ?
C19 C24 1.390(4) . ?
C20 H20 0.9300 . ?
C20 C21 1.384(4) . ?
C21 H21 0.9300 . ?
C21 C22 1.388(4) . ?
C22 H22 0.9300 . ?
C22 C23 1.380(4) . ?
C23 H23 0.9300 . ?
C23 C24 1.389(4) . ?
C24 H24 0.9300 . ?
N1 H1A 0.8900 . ?
N1 H1B 0.8900 . ?
N1 H1C 0.8900 . ?
N1 C1 1.487(4) . ?
C1 H1D 0.9700 . ?
C1 H1E 0.9700 . ?
C1 C2 1.509(4) . ?
C2 H2D 0.9700 . ?
C2 H2E 0.9700 . ?
C2 C3 1.514(4) . ?
C3 C4 1.382(4) . ?
C3 C8 1.386(4) . ?
C4 H4 0.9300 . ?
C4 C5 1.378(4) . ?
C5 H5 0.9300 . ?
C5 C6 1.377(5) . ?
C6 H6 0.9300 . ?
C6 C7 1.368(5) . ?
C7 H7 0.9300 . ?
C7 C8 1.391(4) . ?
C8 H8 0.9300 . ?
N4 H4A 0.8900 . ?
N4 H4B 0.8900 . ?
N4 H4C 0.8900 . ?
N4 C25 1.483(3) . ?
C25 H25A 0.9700 . ?
C25 H25B 0.9700 . ?
C25 C26 1.521(4) . ?
C26 H26A 0.9700 . ?
C26 H26B 0.9700 . ?
C26 C27 1.520(3) . ?
C27 C28 1.389(4) . ?
C27 C32 1.390(4) . ?
C28 H28 0.9300 . ?
C28 C29 1.392(4) . ?
C29 H29 0.9300 . ?
C29 C30 1.386(4) . ?
C30 H30 0.9300 . ?
C30 C31 1.383(4) . ?
C31 H31 0.9300 . ?
C31 C32 1.396(4) . ?
C32 H32 0.9300 . ?

loop_
_geom_torsion_atom_site_label_1
_geom_torsion_atom_site_label_2
_geom_torsion_atom_site_label_3
_geom_torsion_atom_site_label_4
_geom_torsion
_geom_torsion_site_symmetry_1
_geom_torsion_site_symmetry_2
_geom_torsion_site_symmetry_3
_geom_torsion_site_symmetry_4
_geom_torsion_publ_flag
Br1 In1 Br4 Ag -175.73(3) . . . . ?
Br2 In1 Br4 Ag -128.5(4) . . . . ?
Br3 In1 Br4 Ag -83.91(3) . . . . ?
Br5 In1 Br4 Ag 5.58(3) . . . . ?
Br6 In1 Br4 Ag 95.92(3) . . . . ?
Br7 Ag Br4 In1 86.70(3) . . . . ?
Br8 Ag Br4 In1 -92.62(3) . . . . ?
N2 C9 C10 C11 61.2(3) . . . . ?
C9 C10 C11 C12 66.9(3) . . . . ?
C9 C10 C11 C16 -111.7(3) . . . . ?
C10 C11 C12 C13 -179.0(2) . . . . ?
C10 C11 C16 C15 179.0(2) . . . . ?
C11 C12 C13 C14 0.6(4) . . . . ?
C12 C11 C16 C15 0.3(4) . . . . ?
C12 C13 C14 C15 -0.8(4) . . . . ?
C13 C14 C15 C16 0.7(4) . . . . ?
C14 C15 C16 C11 -0.5(4) . . . . ?
C16 C11 C12 C13 -0.4(4) . . . . ?
N3 C17 C18 C19 63.6(3) . . . . ?
C17 C18 C19 C20 -100.0(3) . . . . ?
C17 C18 C19 C24 77.6(3) . . . . ?
C18 C19 C20 C21 177.3(2) . . . . ?
C18 C19 C24 C23 -178.2(2) . . . . ?
C19 C20 C21 C22 0.7(4) . . . . ?
C20 C19 C24 C23 -0.6(4) . . . . ?
C20 C21 C22 C23 -0.1(4) . . . . ?
C21 C22 C23 C24 -0.8(4) . . . . ?
C22 C23 C24 C19 1.2(4) . . . . ?
C24 C19 C20 C21 -0.3(4) . . . . ?
N1 C1 C2 C3 166.5(2) . . . . ?
C1 C2 C3 C4 -79.5(3) . . . . ?
C1 C2 C3 C8 97.3(3) . . . . ?
C2 C3 C4 C5 176.1(3) . . . . ?
C2 C3 C8 C7 -176.9(3) . . . . ?
C3 C4 C5 C6 0.7(5) . . . . ?
C4 C3 C8 C7 -0.1(4) . . . . ?
C4 C5 C6 C7 0.2(5) . . . . ?
C5 C6 C7 C8 -1.0(5) . . . . ?
C6 C7 C8 C3 1.0(5) . . . . ?
C8 C3 C4 C5 -0.7(4) . . . . ?
N4 C25 C26 C27 -66.9(3) . . . . ?
C25 C26 C27 C28 -77.8(3) . . . . ?
C25 C26 C27 C32 100.6(3) . . . . ?
C26 C27 C28 C29 178.6(2) . . . . ?
C26 C27 C32 C31 -177.4(2) . . . . ?
C27 C28 C29 C30 -1.2(4) . . . . ?
C28 C27 C32 C31 1.0(4) . . . . ?
C28 C29 C30 C31 1.1(4) . . . . ?
C29 C30 C31 C32 0.0(4) . . . . ?
C30 C31 C32 C27 -1.1(4) . . . . ?
C32 C27 C28 C29 0.1(4) . . . . ?
